data_7034276
loop_
_publ_author_name
'Chen, Lianfen'
'Kang, Jian'
'Cui, Hao'
'Wang, Yingxia'
'Liu, Lan'
'Zhang, Li'
'Su, Cheng-Yong'

_publ_section_title
;
 Homochiral coordination cages assembled from dinuclear paddlewheel nodes
 and enantiopure ditopic ligands: syntheses, structures and catalysis.
;
_journal_issue 27
_journal_name_full 'Dalton transactions (Cambridge, England : 2003)'
_journal_page_first 12180
_journal_page_last 12188
_journal_paper_doi 10.1039/c4dt03782k
_journal_volume 44
_journal_year 2015
_chemical_absolute_configuration rm
_chemical_formula_sum 'C72 H66 Cl2 Cu4 N8 O43'
_chemical_formula_weight 2056.39
_chemical_name_systematic
; 
 ? 
;
_space_group_IT_number 150
_symmetry_cell_setting trigonal
_symmetry_space_group_name_Hall 'P 3 2"'
_symmetry_space_group_name_H-M 'P 3 2 1'
_atom_sites_solution_hydrogens geom
_atom_sites_solution_primary direct
_atom_sites_solution_secondary difmap
_audit_creation_method SHELXL-97
_audit_update_record
;
2015-01-26 deposited with the CCDC.
2015-02-19 downloaded from the CCDC.
;
_cell_angle_alpha 90.00
_cell_angle_beta 90.00
_cell_angle_gamma 120.00
_cell_formula_units_Z 3
_cell_length_a 26.9516(2)
_cell_length_b 26.9516(2)
_cell_length_c 13.0398(2)
_cell_measurement_reflns_used 7772
_cell_measurement_temperature 150.00(14)
_cell_measurement_theta_max 62.3700
_cell_measurement_theta_min 3.2758
_cell_volume 8202.96(15)
_computing_cell_refinement
;
CrysAlisPro, Agilent Technologies,
Version 1.171.35.19 (release 27-10-2011 CrysAlis171 .NET)
(compiled Oct 27 2011,15:02:11)
;
_computing_data_collection
;
CrysAlisPro, Agilent Technologies,
Version 1.171.35.19 (release 27-10-2011 CrysAlis171 .NET)
(compiled Oct 27 2011,15:02:11)
;
_computing_data_reduction
;
CrysAlisPro, Agilent Technologies,
Version 1.171.35.19 (release 27-10-2011 CrysAlis171 .NET)
(compiled Oct 27 2011,15:02:11)
;
_computing_structure_refinement 'SHELXL-97 (Sheldrick, 1997)'
_computing_structure_solution 'SHELXS-97 (Sheldrick, 1990)'
_diffrn_ambient_temperature 150.00(14)
_diffrn_detector_area_resol_mean 16.0855
_diffrn_measured_fraction_theta_full 0.990
_diffrn_measured_fraction_theta_max 0.990
_diffrn_measurement_device_type 'Xcalibur, Sapphire3, Gemini ultra'
_diffrn_measurement_method '\w scans'
_diffrn_radiation_monochromator mirror
_diffrn_radiation_source 'Enhance Ultra (Cu) X-ray Source'
_diffrn_radiation_type CuK\a
_diffrn_radiation_wavelength 1.54178
_diffrn_reflns_av_R_equivalents 0.0408
_diffrn_reflns_av_unetI/netI 0.0425
_diffrn_reflns_limit_h_max 20
_diffrn_reflns_limit_h_min -30
_diffrn_reflns_limit_k_max 30
_diffrn_reflns_limit_k_min -17
_diffrn_reflns_limit_l_max 12
_diffrn_reflns_limit_l_min -14
_diffrn_reflns_number 16318
_diffrn_reflns_theta_full 62.48
_diffrn_reflns_theta_max 62.48
_diffrn_reflns_theta_min 3.28
_exptl_absorpt_coefficient_mu 2.024
_exptl_absorpt_correction_T_max 0.8549
_exptl_absorpt_correction_T_min 0.7789
_exptl_absorpt_correction_type multi-scan
_exptl_crystal_colour blue
_exptl_crystal_density_diffrn 1.249
_exptl_crystal_density_method 'not measured'
_exptl_crystal_description block
_exptl_crystal_F_000 3144
_exptl_crystal_size_max 0.13
_exptl_crystal_size_mid 0.11
_exptl_crystal_size_min 0.08
_platon_squeeze_details
;
;
_refine_diff_density_max 0.549
_refine_diff_density_min -0.612
_refine_diff_density_rms 0.082
_refine_ls_abs_structure_details 'Flack H D (1983), Acta Cryst. A39, 876-881'
_refine_ls_abs_structure_Flack 0.02(3)
_refine_ls_extinction_method none
_refine_ls_goodness_of_fit_ref 1.054
_refine_ls_hydrogen_treatment mixed
_refine_ls_matrix_type full
_refine_ls_number_parameters 590
_refine_ls_number_reflns 8177
_refine_ls_number_restraints 0
_refine_ls_restrained_S_all 1.054
_refine_ls_R_factor_all 0.0637
_refine_ls_R_factor_gt 0.0613
_refine_ls_shift/su_max 0.000
_refine_ls_shift/su_mean 0.000
_refine_ls_structure_factor_coef Fsqd
_refine_ls_weighting_details 'calc w=1/[\s^2^(Fo^2^)+(0.1071P)^2^+5.8635P] where P=(Fo^2^+2Fc^2^)/3'
_refine_ls_weighting_scheme calc
_refine_ls_wR_factor_gt 0.1678
_refine_ls_wR_factor_ref 0.1710
_reflns_number_gt 7755
_reflns_number_total 8177
_reflns_threshold_expression >2sigma(I)
_cod_data_source_file c4dt03782k2.cif
_cod_data_source_block 1
_cod_depositor_comments 'Adding full bibliography for 7034276--7034279.cif.'
_cod_database_code 7034276

loop_
_symmetry_equiv_pos_as_xyz
'x, y, z'
'-y, x-y, z'
'-x+y, -x, z'
'x-y, -y, -z'
'-x, -x+y, -z'
'y, x, -z'

loop_
_atom_site_label
_atom_site_type_symbol
_atom_site_fract_x
_atom_site_fract_y
_atom_site_fract_z
_atom_site_U_iso_or_equiv
_atom_site_adp_type
_atom_site_occupancy
_atom_site_symmetry_multiplicity
_atom_site_calc_flag
_atom_site_refinement_flags
_atom_site_disorder_assembly
_atom_site_disorder_group
Cu1 Cu 0.65001(4) 0.0000 0.5000 0.0445(3) Uani 1 2 d S . .
Cu2 Cu 0.55480(4) 0.0000 0.5000 0.0316(2) Uani 1 2 d S . .
Cu3 Cu 0.34353(4) 0.0000 0.5000 0.0471(3) Uani 1 2 d S . .
Cu4 Cu 0.24801(5) 0.0000 0.5000 0.0889(6) Uani 1 2 d S . .
O1 O 0.3029(2) 0.0853(2) 0.4979(5) 0.0846(17) Uani 1 1 d . . .
O2 O 0.38483(18) 0.08200(15) 0.4909(3) 0.0538(10) Uani 1 1 d . A .
O3 O 0.5113(2) 0.23704(16) 0.5403(3) 0.0586(11) Uani 1 1 d . A .
O4 O 0.39108(19) 0.1449(2) 0.2765(4) 0.0664(11) Uani 1 1 d . A .
O5 O 0.67554(16) 0.17921(16) 0.3697(3) 0.0525(9) Uani 1 1 d . . .
O6 O 0.5518(2) 0.0868(2) 0.1061(3) 0.0668(13) Uani 1 1 d . A .
O7 O 0.57987(14) 0.04295(13) 0.3744(2) 0.0350(7) Uani 1 1 d . A .
O8 O 0.66194(17) 0.04270(16) 0.3684(3) 0.0484(9) Uani 1 1 d . . .
O9 O 0.52294(18) -0.07043(15) 0.4211(3) 0.0471(8) Uani 1 1 d . B .
O10 O 0.6057(2) -0.07078(17) 0.4213(3) 0.0598(11) Uani 1 1 d . . .
O11 O 0.4027(2) -0.20911(18) 0.3513(3) 0.0702(13) Uani 1 1 d . B .
O12 O 0.5486(4) -0.0660(2) 0.1707(4) 0.105(3) Uani 1 1 d . . .
O13 O 0.2495(5) -0.1283(3) 0.2404(10) 0.165(5) Uani 1 1 d . B .
O14 O 0.3975(4) 0.0258(2) 0.1027(4) 0.123(3) Uani 1 1 d . . .
O15 O 0.2523(3) -0.0022(2) 0.3502(6) 0.103(2) Uani 1 1 d . . .
O16 O 0.3329(2) -0.00628(17) 0.3537(3) 0.0614(11) Uani 1 1 d . A .
O17 O 0.7290(3) 0.0000 0.5000 0.089(3) Uani 1 2 d S . .
H17 H 0.7390 -0.0211 0.5445 0.136 Uiso 0.50 1 d P . .
O18 O 0.1705(4) 0.0000 0.5000 0.169(7) Uani 1 2 d S . .
H18 H 0.1458 -0.0105 0.5539 0.185 Uiso 0.50 1 d P . .
N1 N 0.4416(2) 0.18979(18) 0.4205(4) 0.0529(11) Uani 1 1 d . A .
N2 N 0.61979(18) 0.12690(16) 0.2322(3) 0.0351(8) Uani 1 1 d . A .
N3 N 0.4832(3) -0.14379(19) 0.2667(3) 0.0587(14) Uani 1 1 d . B .
N4 N 0.3141(6) -0.0466(3) 0.1629(7) 0.116(4) Uani 1 1 d . A .
C1 C 0.3563(3) 0.1078(2) 0.4884(6) 0.0622(17) Uani 1 1 d . A .
C2 C 0.3588(4) 0.2025(3) 0.4564(9) 0.091(3) Uani 1 1 d . A .
H2A H 0.3205 0.1731 0.4347 0.137 Uiso 1 1 d . . .
H2B H 0.3784 0.2290 0.3998 0.137 Uiso 1 1 d . . .
H2C H 0.3556 0.2238 0.5148 0.137 Uiso 1 1 d . . .
C3 C 0.3932(3) 0.1740(2) 0.4895(6) 0.0617(16) Uani 1 1 d . . .
H3 H 0.4084 0.1870 0.5600 0.075 Uiso 1 1 d . . .
C4 C 0.4361(2) 0.1743(2) 0.3200(5) 0.0504(13) Uani 1 1 d . . .
C5 C 0.4951(2) 0.1968(2) 0.2739(4) 0.0463(11) Uani 1 1 d . A .
H5 H 0.5025 0.2247 0.2171 0.055 Uiso 1 1 d . . .
C6 C 0.4986(3) 0.2204(2) 0.4548(5) 0.0486(13) Uani 1 1 d . . .
C7 C 0.5367(2) 0.2263(2) 0.3663(4) 0.0427(11) Uani 1 1 d . A .
H7 H 0.5637 0.2676 0.3512 0.049 Uiso 1 1 d . . .
C8 C 0.5017(2) 0.1457(2) 0.2364(4) 0.0437(11) Uani 1 1 d . . .
H8 H 0.4741 0.1242 0.1799 0.052 Uiso 1 1 d . . .
C9 C 0.4931(2) 0.1073(2) 0.3260(4) 0.0447(12) Uani 1 1 d . A .
H9 H 0.4645 0.0680 0.3274 0.053 Uiso 1 1 d . . .
C10 C 0.5287(2) 0.1328(2) 0.4031(4) 0.0426(11) Uani 1 1 d . . .
H10 H 0.5278 0.1130 0.4638 0.050 Uiso 1 1 d . . .
C11 C 0.5704(2) 0.1954(2) 0.3886(4) 0.0401(11) Uani 1 1 d . A .
H11 H 0.5958 0.2121 0.4499 0.048 Uiso 1 1 d . . .
C12 C 0.5763(3) 0.1230(2) 0.1708(3) 0.0449(12) Uani 1 1 d . . .
C13 C 0.5643(3) 0.1706(2) 0.2003(4) 0.0458(12) Uani 1 1 d . A .
H13 H 0.5725 0.1973 0.1416 0.055 Uiso 1 1 d . . .
C14 C 0.6055(2) 0.2016(2) 0.2914(3) 0.0401(10) Uani 1 1 d . . .
H14 H 0.6321 0.2428 0.2747 0.047 Uiso 1 1 d . . .
C15 C 0.6386(2) 0.1705(2) 0.3049(4) 0.0392(10) Uani 1 1 d . A .
C16 C 0.6402(3) 0.0854(2) 0.2292(4) 0.0468(12) Uani 1 1 d . . .
H16 H 0.6171 0.0558 0.1763 0.056 Uiso 1 1 d . . .
C17 C 0.7024(3) 0.1129(3) 0.1975(5) 0.0581(15) Uani 1 1 d . A .
H17A H 0.7261 0.1426 0.2472 0.087 Uiso 1 1 d . . .
H17B H 0.7072 0.1301 0.1294 0.087 Uiso 1 1 d . . .
H17C H 0.7139 0.0837 0.1953 0.087 Uiso 1 1 d . . .
C18 C 0.6276(2) 0.05473(18) 0.3350(4) 0.0376(10) Uani 1 1 d . A .
C19 C 0.5539(3) -0.0903(2) 0.3962(4) 0.0502(14) Uani 1 1 d . B .
C20 C 0.5245(3) -0.1460(2) 0.3346(4) 0.0569(15) Uani 1 1 d . . .
H20 H 0.5023 -0.1778 0.3841 0.070 Uiso 1 1 d . . .
C21 C 0.5656(5) -0.1603(3) 0.2803(6) 0.087(3) Uani 1 1 d . B .
H21A H 0.5922 -0.1612 0.3298 0.129 Uiso 1 1 d . . .
H21B H 0.5436 -0.1981 0.2472 0.129 Uiso 1 1 d . . .
H21C H 0.5867 -0.1314 0.2275 0.129 Uiso 1 1 d . . .
C22 C 0.4268(4) -0.1754(3) 0.2798(4) 0.075(3) Uani 1 1 d . . .
C23 C 0.3968(4) -0.1622(3) 0.1960(5) 0.082(3) Uani 1 1 d . B .
H23 H 0.3758 -0.1957 0.1499 0.100 Uiso 1 1 d . . .
C24 C 0.4437(6) -0.1128(3) 0.1401(4) 0.099(4) Uani 1 1 d . . .
H24 H 0.4428 -0.1228 0.0657 0.108 Uiso 1 1 d . . .
C25 C 0.4999(5) -0.1024(3) 0.1881(4) 0.078(3) Uani 1 1 d . B .
C26 C 0.3553(4) -0.1448(3) 0.2413(6) 0.094(3) Uani 1 1 d . . .
H26 H 0.3235 -0.1771 0.2797 0.100 Uiso 1 1 d . . .
C27 C 0.3895(4) -0.0935(3) 0.3119(5) 0.0660(19) Uani 1 1 d . B .
H27 H 0.3797 -0.0932 0.3814 0.079 Uiso 1 1 d . . .
C28 C 0.4334(3) -0.0496(2) 0.2685(4) 0.0620(18) Uani 1 1 d . . .
H28 H 0.4589 -0.0162 0.3046 0.075 Uiso 1 1 d . . .
C29 C 0.4398(5) -0.0582(3) 0.1515(4) 0.088(3) Uani 1 1 d . B .
H29 H 0.4731 -0.0241 0.1201 0.103 Uiso 1 1 d . . .
C30 C 0.2918(7) -0.1031(4) 0.1920(10) 0.122(5) Uani 1 1 d . . .
C31 C 0.3326(6) -0.1236(3) 0.1533(7) 0.116(5) Uani 1 1 d . B .
H31 H 0.3124 -0.1548 0.1016 0.126 Uiso 1 1 d . . .
C32 C 0.3849(5) -0.0711(3) 0.1032(5) 0.096(3) Uani 1 1 d . . .
H32 H 0.3855 -0.0781 0.0274 0.116 Uiso 1 1 d . . .
C33 C 0.3673(8) -0.0230(4) 0.1212(5) 0.126(6) Uani 1 1 d . A .
C34 C 0.2913(5) -0.0102(4) 0.1921(7) 0.107(4) Uani 1 1 d . . .
H34 H 0.3186 0.0294 0.1657 0.125 Uiso 1 1 d . . .
C35 C 0.2320(8) -0.0293(6) 0.1406(14) 0.175(8) Uani 1 1 d . A .
H35A H 0.2043 -0.0679 0.1646 0.231 Uiso 1 1 d . . .
H35B H 0.2360 -0.0297 0.0662 0.231 Uiso 1 1 d . . .
H35C H 0.2189 -0.0026 0.1595 0.231 Uiso 1 1 d . . .
C36 C 0.2932(4) -0.0058(3) 0.3096(7) 0.079(2) Uani 1 1 d . A .
Cl1 Cl 0.46329(10) -0.24674(9) 0.01404(17) 0.0862(6) Uani 1 1 d . . .
O37 O 0.5129(7) -0.1908(5) 0.0288(8) 0.235(9) Uani 1 1 d . . .
O38 O 0.4386(9) -0.2626(6) 0.1096(15) 0.292(12) Uani 1 1 d . . .
O24B O 0.4854(10) -0.2812(10) -0.0147(10) 0.274(11) Uani 1 1 d . . .
O24A O 0.4429(4) -0.2494(4) -0.0966(8) 0.154(4) Uani 1 1 d . . .
O19B O 0.4317(6) 0.0000 0.5000 0.046(3) Uani 0.50 2 d SP A 2
O19A O 0.4677(6) 0.0000 0.5000 0.054(3) Uani 0.50 2 d SP B 1

loop_
_atom_site_aniso_label
_atom_site_aniso_U_11
_atom_site_aniso_U_22
_atom_site_aniso_U_33
_atom_site_aniso_U_23
_atom_site_aniso_U_13
_atom_site_aniso_U_12
Cu1 0.0374(4) 0.0410(6) 0.0564(6) 0.0191(5) 0.0095(2) 0.0205(3)
Cu2 0.0342(4) 0.0249(4) 0.0327(4) 0.0021(4) 0.00107(18) 0.0124(2)
Cu3 0.0460(5) 0.0290(5) 0.0607(7) 0.0045(4) 0.0023(2) 0.0145(3)
Cu4 0.0470(6) 0.0443(7) 0.1746(18) 0.0268(9) 0.0134(5) 0.0222(4)
O1 0.061(3) 0.047(2) 0.153(5) 0.017(3) 0.024(3) 0.033(2)
O2 0.050(2) 0.0285(17) 0.081(3) 0.0080(17) 0.018(2) 0.0177(16)
O3 0.082(3) 0.0371(19) 0.054(2) -0.0096(17) 0.002(2) 0.0281(19)
O4 0.057(3) 0.053(2) 0.090(3) 0.003(2) -0.004(2) 0.028(2)
O5 0.043(2) 0.042(2) 0.062(2) -0.0005(17) -0.0176(17) 0.0132(17)
O6 0.110(4) 0.081(3) 0.0348(17) -0.0223(19) -0.033(2) 0.066(3)
O7 0.0333(17) 0.0309(15) 0.0396(16) 0.0031(13) 0.0020(13) 0.0152(14)
O8 0.048(2) 0.045(2) 0.0558(19) 0.0198(16) 0.0094(17) 0.0263(17)
O9 0.063(2) 0.0336(17) 0.0435(18) -0.0024(14) 0.0014(16) 0.0229(18)
O10 0.063(3) 0.041(2) 0.078(3) 0.0153(19) 0.027(2) 0.028(2)
O11 0.100(4) 0.041(2) 0.063(2) 0.0112(19) -0.015(2) 0.030(2)
O12 0.205(8) 0.052(3) 0.056(3) 0.023(2) 0.055(4) 0.062(4)
O13 0.140(7) 0.045(4) 0.278(12) 0.009(5) -0.136(8) 0.022(4)
O14 0.283(10) 0.063(3) 0.044(2) 0.020(2) 0.049(4) 0.102(5)
O15 0.093(4) 0.053(3) 0.163(6) 0.017(3) -0.042(4) 0.036(3)
O16 0.068(3) 0.041(2) 0.066(2) 0.0072(18) -0.012(2) 0.020(2)
O17 0.054(3) 0.081(5) 0.142(7) 0.046(5) 0.023(2) 0.041(3)
O18 0.070(4) 0.093(7) 0.35(2) 0.013(10) 0.007(5) 0.047(4)
N1 0.053(3) 0.026(2) 0.078(3) -0.003(2) 0.007(2) 0.0178(19)
N2 0.045(2) 0.0283(18) 0.0312(18) 0.0076(14) 0.0016(16) 0.0178(17)
N3 0.115(5) 0.020(2) 0.033(2) 0.0009(16) 0.008(3) 0.028(3)
N4 0.214(11) 0.046(4) 0.092(5) -0.016(4) -0.099(7) 0.067(6)
C1 0.072(5) 0.027(3) 0.091(5) 0.001(3) 0.017(4) 0.027(3)
C2 0.086(5) 0.036(3) 0.162(8) 0.024(4) 0.057(6) 0.040(4)
C3 0.066(4) 0.027(3) 0.090(4) 0.004(3) 0.016(3) 0.022(3)
C4 0.046(3) 0.030(2) 0.074(4) -0.005(2) -0.006(3) 0.018(2)
C5 0.050(3) 0.032(2) 0.054(3) 0.001(2) -0.013(2) 0.018(2)
C6 0.056(3) 0.026(2) 0.060(3) -0.009(2) 0.000(3) 0.017(2)
C7 0.051(3) 0.025(2) 0.048(3) -0.0035(19) -0.008(2) 0.016(2)
C8 0.048(3) 0.032(2) 0.050(3) -0.007(2) -0.019(2) 0.020(2)
C9 0.045(3) 0.029(2) 0.056(3) -0.008(2) -0.001(2) 0.015(2)
C10 0.048(3) 0.027(2) 0.053(3) 0.006(2) 0.006(2) 0.019(2)
C11 0.046(3) 0.027(2) 0.041(2) -0.0046(18) -0.011(2) 0.013(2)
C12 0.072(4) 0.049(3) 0.022(2) 0.003(2) 0.000(2) 0.037(3)
C13 0.061(3) 0.045(3) 0.030(2) -0.003(2) -0.012(2) 0.026(3)
C14 0.044(3) 0.031(2) 0.041(2) 0.0010(18) -0.009(2) 0.015(2)
C15 0.037(2) 0.027(2) 0.041(2) 0.0063(19) 0.001(2) 0.0062(19)
C16 0.052(3) 0.042(3) 0.050(3) 0.011(2) 0.016(2) 0.027(3)
C17 0.053(3) 0.068(4) 0.057(3) 0.027(3) 0.025(3) 0.033(3)
C18 0.044(3) 0.024(2) 0.041(2) 0.0033(17) -0.003(2) 0.014(2)
C19 0.080(4) 0.040(3) 0.036(2) 0.015(2) 0.022(3) 0.034(3)
C20 0.101(5) 0.039(3) 0.032(2) 0.008(2) 0.007(3) 0.036(3)
C21 0.150(8) 0.065(4) 0.069(4) 0.009(4) 0.039(5) 0.070(5)
C22 0.159(9) 0.031(3) 0.039(3) -0.014(3) -0.031(4) 0.051(4)
C23 0.157(8) 0.038(3) 0.053(3) -0.018(3) -0.046(4) 0.050(4)
C24 0.222(12) 0.052(4) 0.027(3) -0.010(2) -0.022(5) 0.071(6)
C25 0.175(9) 0.039(3) 0.030(3) -0.001(3) 0.004(4) 0.061(5)
C26 0.138(8) 0.037(3) 0.081(5) -0.006(3) -0.074(5) 0.025(4)
C27 0.099(5) 0.042(3) 0.053(3) -0.009(3) -0.028(3) 0.032(3)
C28 0.105(5) 0.036(3) 0.035(3) -0.006(2) -0.010(3) 0.027(3)
C29 0.192(9) 0.037(3) 0.029(3) -0.005(2) -0.017(4) 0.054(4)
C30 0.169(12) 0.040(4) 0.132(8) -0.024(5) -0.123(9) 0.033(6)
C31 0.201(11) 0.046(4) 0.109(6) -0.038(4) -0.116(8) 0.067(6)
C32 0.209(11) 0.063(4) 0.037(3) -0.018(3) -0.033(5) 0.084(6)
C33 0.300(19) 0.050(5) 0.025(3) -0.018(3) -0.043(6) 0.085(8)
C34 0.155(10) 0.082(6) 0.096(6) -0.005(5) -0.071(6) 0.067(6)
C35 0.198(15) 0.096(8) 0.206(14) -0.015(9) -0.155(13) 0.054(9)
C36 0.091(6) 0.038(3) 0.108(6) 0.000(3) -0.042(5) 0.032(4)
Cl1 0.0911(14) 0.0829(13) 0.0914(12) 0.0131(10) 0.0090(10) 0.0486(11)
O37 0.263(16) 0.147(9) 0.119(7) 0.006(6) 0.002(9) -0.029(10)
O38 0.37(2) 0.165(11) 0.37(2) 0.107(12) 0.30(2) 0.147(13)
O24B 0.43(3) 0.46(3) 0.142(8) -0.084(12) -0.040(12) 0.38(3)
O24A 0.113(6) 0.147(7) 0.183(8) 0.101(7) -0.012(6) 0.050(5)
O19B 0.061(6) 0.028(5) 0.038(5) -0.003(4) -0.0015(19) 0.014(3)
O19A 0.055(5) 0.061(8) 0.049(6) -0.006(5) -0.003(3) 0.030(4)

loop_
_atom_type_symbol
_atom_type_description
_atom_type_scat_dispersion_real
_atom_type_scat_dispersion_imag
_atom_type_scat_source
C C 0.0180 0.0090 'International Tables Vol C Tables 4.2.6.8 and 6.1.1.4'
H H 0.0000 0.0000 'International Tables Vol C Tables 4.2.6.8 and 6.1.1.4'
Cl Cl 0.3640 0.7020 'International Tables Vol C Tables 4.2.6.8 and 6.1.1.4'
Cu Cu -1.9650 0.5890 'International Tables Vol C Tables 4.2.6.8 and 6.1.1.4'
N N 0.0310 0.0180 'International Tables Vol C Tables 4.2.6.8 and 6.1.1.4'
O O 0.0490 0.0320 'International Tables Vol C Tables 4.2.6.8 and 6.1.1.4'

loop_
_geom_angle_atom_site_label_1
_geom_angle_atom_site_label_2
_geom_angle_atom_site_label_3
_geom_angle
_geom_angle_site_symmetry_1
_geom_angle_site_symmetry_3
O10 Cu1 O10 166.0(3) . 4_556
O10 Cu1 O8 90.78(16) . 4_556
O10 Cu1 O8 87.45(17) 4_556 4_556
O10 Cu1 O8 87.45(17) . .
O10 Cu1 O8 90.78(16) 4_556 .
O8 Cu1 O8 165.4(2) 4_556 .
O10 Cu1 O17 97.02(13) . .
O10 Cu1 O17 97.02(13) 4_556 .
O8 Cu1 O17 97.29(11) 4_556 .
O8 Cu1 O17 97.29(11) . .
O10 Cu1 Cu2 82.98(13) . .
O10 Cu1 Cu2 82.98(13) 4_556 .
O8 Cu1 Cu2 82.71(11) 4_556 .
O8 Cu1 Cu2 82.71(11) . .
O17 Cu1 Cu2 180.0 . .
O7 Cu2 O7 174.2(2) 4_556 .
O7 Cu2 O9 90.43(14) 4_556 .
O7 Cu2 O9 89.30(14) . .
O7 Cu2 O9 89.30(14) 4_556 4_556
O7 Cu2 O9 90.43(14) . 4_556
O9 Cu2 O9 174.7(3) . 4_556
O7 Cu2 O19A 92.89(10) 4_556 .
O7 Cu2 O19A 92.89(10) . .
O9 Cu2 O19A 92.67(13) . .
O9 Cu2 O19A 92.67(13) 4_556 .
O7 Cu2 Cu1 87.11(10) 4_556 .
O7 Cu2 Cu1 87.11(10) . .
O9 Cu2 Cu1 87.33(13) . .
O9 Cu2 Cu1 87.33(13) 4_556 .
O19A Cu2 Cu1 180.000(1) . .
O2 Cu3 O2 179.5(3) 4_556 .
O2 Cu3 O16 90.88(18) 4_556 4_556
O2 Cu3 O16 89.17(18) . 4_556
O2 Cu3 O16 89.17(18) 4_556 .
O2 Cu3 O16 90.88(18) . .
O16 Cu3 O16 168.0(3) 4_556 .
O2 Cu3 O19B 89.76(13) 4_556 .
O2 Cu3 O19B 89.76(13) . .
O16 Cu3 O19B 95.99(15) 4_556 .
O16 Cu3 O19B 95.99(15) . .
O2 Cu3 Cu4 90.24(13) 4_556 .
O2 Cu3 Cu4 90.24(13) . .
O16 Cu3 Cu4 84.01(15) 4_556 .
O16 Cu3 Cu4 84.01(15) . .
O19B Cu3 Cu4 180.000(1) . .
O15 Cu4 O15 171.5(4) 4_556 .
O15 Cu4 O1 90.0(3) 4_556 4_556
O15 Cu4 O1 88.6(3) . 4_556
O15 Cu4 O1 88.6(3) 4_556 .
O15 Cu4 O1 90.0(3) . .
O1 Cu4 O1 161.1(3) 4_556 .
O15 Cu4 O18 94.2(2) 4_556 .
O15 Cu4 O18 94.2(2) . .
O1 Cu4 O18 99.46(14) 4_556 .
O1 Cu4 O18 99.46(14) . .
O15 Cu4 Cu3 85.8(2) 4_556 .
O15 Cu4 Cu3 85.8(2) . .
O1 Cu4 Cu3 80.54(14) 4_556 .
O1 Cu4 Cu3 80.54(14) . .
O18 Cu4 Cu3 180.0 . .
C1 O1 Cu4 124.2(4) . .
C1 O2 Cu3 118.1(4) . .
C18 O7 Cu2 120.2(3) . .
C18 O8 Cu1 122.7(3) . .
C19 O9 Cu2 119.8(4) . .
C19 O10 Cu1 123.3(4) . .
C36 O15 Cu4 119.0(5) . .
C36 O16 Cu3 123.9(6) . .
Cu1 O17 H17 126.0(3) . .
Cu4 O18 H18 125.2(5) . .
C4 N1 C6 114.0(5) . .
C4 N1 C3 124.0(5) . .
C6 N1 C3 122.0(5) . .
C12 N2 C15 113.4(4) . .
C12 N2 C16 123.5(4) . .
C15 N2 C16 122.8(4) . .
C22 N3 C25 114.2(7) . .
C22 N3 C20 123.4(5) . .
C25 N3 C20 121.9(7) . .
C33 N4 C30 113.5(12) . .
C33 N4 C34 119.7(8) . .
C30 N4 C34 125.4(14) . .
O1 C1 O2 126.4(5) . .
O1 C1 C3 118.5(5) . .
O2 C1 C3 114.4(6) . .
C3 C2 H2A 109.4(5) . .
C3 C2 H2B 109.6(6) . .
H2A C2 H2B 109.9(12) . .
C3 C2 H2C 109.0(10) . .
H2A C2 H2C 109.5(7) . .
H2B C2 H2C 109.5(6) . .
N1 C3 C2 110.9(6) . .
N1 C3 C1 107.2(5) . .
C2 C3 C1 111.9(6) . .
N1 C3 H3 108.4(6) . .
C2 C3 H3 109.1(6) . .
C1 C3 H3 109.2(6) . .
O4 C4 N1 125.0(6) . .
O4 C4 C5 125.8(6) . .
N1 C4 C5 109.2(5) . .
C4 C5 C8 109.4(4) . .
C4 C5 C7 103.8(5) . .
C8 C5 C7 108.7(4) . .
C4 C5 H5 111.8(5) . .
C8 C5 H5 111.4(5) . .
C7 C5 H5 111.4(4) . .
O3 C6 N1 123.1(6) . .
O3 C6 C7 129.1(6) . .
N1 C6 C7 107.8(5) . .
C6 C7 C11 110.8(4) . .
C6 C7 C5 105.1(5) . .
C11 C7 C5 109.8(4) . .
C6 C7 H7 110.4(4) . .
C11 C7 H7 110.0(5) . .
C5 C7 H7 110.6(4) . .
C9 C8 C13 107.2(4) . .
C9 C8 C5 108.7(4) . .
C13 C8 C5 107.1(4) . .
C9 C8 H8 111.2(5) . .
C13 C8 H8 111.2(5) . .
C5 C8 H8 111.3(4) . .
C10 C9 C8 114.4(4) . .
C10 C9 H9 122.7(5) . .
C8 C9 H9 122.9(5) . .
C9 C10 C11 115.5(4) . .
C9 C10 H10 122.3(5) . .
C11 C10 H10 122.2(5) . .
C10 C11 C7 108.7(4) . .
C10 C11 C14 107.5(4) . .
C7 C11 C14 106.4(4) . .
C10 C11 H11 111.3(4) . .
C7 C11 H11 111.4(4) . .
C14 C11 H11 111.2(5) . .
O6 C12 N2 124.6(5) . .
O6 C12 C13 126.7(5) . .
N2 C12 C13 108.7(4) . .
C12 C13 C8 110.9(5) . .
C12 C13 C14 104.5(4) . .
C8 C13 C14 109.4(4) . .
C12 C13 H13 110.5(4) . .
C8 C13 H13 110.4(5) . .
C14 C13 H13 111.0(5) . .
C15 C14 C11 110.2(4) . .
C15 C14 C13 104.6(4) . .
C11 C14 C13 109.6(4) . .
C15 C14 H14 110.4(5) . .
C11 C14 H14 111.2(4) . .
C13 C14 H14 110.7(4) . .
O5 C15 N2 123.1(5) . .
O5 C15 C14 128.1(4) . .
N2 C15 C14 108.8(4) . .
N2 C16 C17 112.2(4) . .
N2 C16 C18 108.4(4) . .
C17 C16 C18 113.3(5) . .
N2 C16 H16 107.7(5) . .
C17 C16 H16 107.3(5) . .
C18 C16 H16 107.7(4) . .
C16 C17 H17A 109.3(5) . .
C16 C17 H17B 109.3(6) . .
H17A C17 H17B 109.6(6) . .
C16 C17 H17C 109.4(5) . .
H17A C17 H17C 109.7(6) . .
H17B C17 H17C 109.4(6) . .
O8 C18 O7 127.2(4) . .
O8 C18 C16 118.1(5) . .
O7 C18 C16 114.6(4) . .
O9 C19 O10 126.4(5) . .
O9 C19 C20 115.6(6) . .
O10 C19 C20 117.8(5) . .
N3 C20 C21 113.5(5) . .
N3 C20 C19 108.2(5) . .
C21 C20 C19 114.1(7) . .
N3 C20 H20 106.7(6) . .
C21 C20 H20 106.6(5) . .
C19 C20 H20 107.3(4) . .
C20 C21 H21A 109.7(6) . .
C20 C21 H21B 109.2(9) . .
H21A C21 H21B 109.5(7) . .
C20 C21 H21C 109.5(7) . .
H21A C21 H21C 110.1(11) . .
H21B C21 H21C 108.9(7) . .
O11 C22 N3 125.4(6) . .
O11 C22 C23 125.1(9) . .
N3 C22 C23 109.4(6) . .
C24 C23 C22 104.5(8) . .
C24 C23 C26 109.8(6) . .
C22 C23 C26 110.7(6) . .
C24 C23 H23 111.0(7) . .
C22 C23 H23 110.8(5) . .
C26 C23 H23 109.8(8) . .
C23 C24 C25 106.5(6) . .
C23 C24 C29 112.0(9) . .
C25 C24 C29 108.7(7) . .
C23 C24 H24 109.7(7) . .
C25 C24 H24 109.5(10) . .
C29 C24 H24 110.3(6) . .
O12 C25 N3 124.7(9) . .
O12 C25 C24 130.3(6) . .
N3 C25 C24 104.9(8) . .
C27 C26 C23 107.9(7) . .
C27 C26 C31 106.6(5) . .
C23 C26 C31 108.3(8) . .
C27 C26 H26 110.7(8) . .
C23 C26 H26 111.5(7) . .
C31 C26 H26 111.7(9) . .
C28 C27 C26 114.7(6) . .
C28 C27 H27 122.5(6) . .
C26 C27 H27 122.7(8) . .
C27 C28 C29 113.9(5) . .
C27 C28 H28 122.9(6) . .
C29 C28 H28 123.2(7) . .
C32 C29 C24 105.8(7) . .
C32 C29 C28 106.1(8) . .
C24 C29 C28 107.5(5) . .
C32 C29 H29 112.0(6) . .
C24 C29 H29 112.5(10) . .
C28 C29 H29 112.3(6) . .
O13 C30 N4 122.9(15) . .
O13 C30 C31 128.9(9) . .
N4 C30 C31 108.2(14) . .
C26 C31 C30 112.1(10) . .
C26 C31 C32 107.6(8) . .
C30 C31 C32 107.2(7) . .
C26 C31 H31 109.9(6) . .
C30 C31 H31 109.7(10) . .
C32 C31 H31 110.2(10) . .
C29 C32 C31 112.3(6) . .
C29 C32 C33 114.3(7) . .
C31 C32 C33 100.1(10) . .
C29 C32 H32 110.6(10) . .
C31 C32 H32 109.5(8) . .
C33 C32 H32 109.5(6) . .
O14 C33 N4 125.6(12) . .
O14 C33 C32 123.9(16) . .
N4 C33 C32 110.5(9) . .
N4 C34 C36 107.8(6) . .
N4 C34 C35 112.0(9) . .
C36 C34 C35 116.3(13) . .
N4 C34 H34 107.2(12) . .
C36 C34 H34 106.3(7) . .
C35 C34 H34 106.8(8) . .
C34 C35 H35A 108.9(9) . .
C34 C35 H35B 109.2(19) . .
H35A C35 H35B 109.6(12) . .
C34 C35 H35C 109.5(10) . .
H35A C35 H35C 110(2) . .
H35B C35 H35C 109.9(11) . .
O16 C36 O15 127.1(9) . .
O16 C36 C34 117.7(9) . .
O15 C36 C34 115.2(8) . .
O38 Cl1 O24B 109.9(10) . .
O38 Cl1 O37 104.8(10) . .
O24B Cl1 O37 104.6(13) . .
O38 Cl1 O24A 137.0(11) . .
O24B Cl1 O24A 88.8(7) . .
O37 Cl1 O24A 107.3(6) . .

loop_
_geom_bond_atom_site_label_1
_geom_bond_atom_site_label_2
_geom_bond_distance
_geom_bond_site_symmetry_2
Cu1 O10 1.959(5) .
Cu1 O10 1.959(5) 4_556
Cu1 O8 2.001(3) 4_556
Cu1 O8 2.001(3) .
Cu1 O17 2.129(7) .
Cu1 Cu2 2.5660(14) .
Cu2 O7 1.923(3) 4_556
Cu2 O7 1.923(3) .
Cu2 O9 1.941(3) .
Cu2 O9 1.941(3) 4_556
Cu2 O19A 2.347(16) .
Cu3 O2 1.918(3) 4_556
Cu3 O2 1.918(3) .
Cu3 O16 1.924(4) 4_556
Cu3 O16 1.924(4) .
Cu3 O19B 2.377(16) .
Cu3 Cu4 2.5743(18) .
Cu4 O15 1.959(8) 4_556
Cu4 O15 1.959(8) .
Cu4 O1 2.018(5) 4_556
Cu4 O1 2.018(5) .
Cu4 O18 2.088(11) .
O1 C1 1.256(9) .
O2 C1 1.269(8) .
O3 C6 1.187(7) .
O4 C4 1.209(7) .
O5 C15 1.235(6) .
O6 C12 1.206(7) .
O7 C18 1.269(6) .
O8 C18 1.205(6) .
O9 C19 1.240(8) .
O10 C19 1.266(8) .
O11 C22 1.236(9) .
O12 C25 1.203(13) .
O13 C30 1.18(2) .
O14 C33 1.175(13) .
O15 C36 1.270(13) .
O16 C36 1.222(9) .
O17 H17 0.941(4) .
O18 H18 0.911(6) .
N1 C4 1.360(8) .
N1 C6 1.404(8) .
N1 C3 1.462(8) .
N2 C12 1.378(7) .
N2 C15 1.393(6) .
N2 C16 1.473(7) .
N3 C22 1.331(11) .
N3 C25 1.412(8) .
N3 C20 1.447(10) .
N4 C33 1.360(18) .
N4 C30 1.382(12) .
N4 C34 1.445(16) .
C1 C3 1.549(8) .
C2 C3 1.536(10) .
C2 H2A 0.977(10) .
C2 H2B 0.977(8) .
C2 H2C 0.982(9) .
C3 H3 0.996(8) .
C4 C5 1.513(8) .
C5 C8 1.555(8) .
C5 C7 1.565(7) .
C5 H5 1.001(5) .
C6 C7 1.500(8) .
C7 C11 1.536(7) .
C7 H7 0.998(5) .
C8 C9 1.500(8) .
C8 C13 1.545(8) .
C8 H8 1.000(5) .
C9 C10 1.321(8) .
C9 H9 0.948(5) .
C10 C11 1.499(7) .
C10 H10 0.947(5) .
C11 C14 1.540(8) .
C11 H11 1.002(5) .
C12 C13 1.523(8) .
C13 C14 1.555(7) .
C13 H13 0.996(5) .
C14 C15 1.510(8) .
C14 H14 0.998(5) .
C16 C17 1.513(8) .
C16 C18 1.556(7) .
C16 H16 1.001(6) .
C17 H17A 0.978(7) .
C17 H17B 0.980(5) .
C17 H17C 0.980(7) .
C19 C20 1.529(8) .
C20 C21 1.517(11) .
C20 H20 0.998(5) .
C21 H21A 0.974(11) .
C21 H21B 0.986(9) .
C21 H21C 0.980(8) .
C22 C23 1.502(9) .
C23 C24 1.490(13) .
C23 C26 1.532(15) .
C23 H23 0.993(6) .
C24 C25 1.530(16) .
C24 C29 1.535(10) .
C24 H24 1.004(5) .
C26 C27 1.529(9) .
C26 C31 1.539(9) .
C26 H26 0.999(9) .
C27 C28 1.312(10) .
C27 H27 0.944(7) .
C28 C29 1.564(8) .
C28 H28 0.942(6) .
C29 C32 1.482(15) .
C29 H29 0.996(9) .
C30 C31 1.54(2) .
C31 C32 1.556(17) .
C31 H31 1.000(6) .
C32 C33 1.604(14) .
C32 H32 1.008(6) .
C34 C36 1.535(13) .
C34 C35 1.564(16) .
C34 H34 1.007(11) .
C35 H35A 0.980(16) .
C35 H35B 0.977(19) .
C35 H35C 0.978(19) .
Cl1 O38 1.376(12) .
Cl1 O24B 1.383(12) .
Cl1 O37 1.443(11) .
Cl1 O24A 1.533(9) .

loop_
_geom_torsion_atom_site_label_1
_geom_torsion_atom_site_label_2
_geom_torsion_atom_site_label_3
_geom_torsion_atom_site_label_4
_geom_torsion
_geom_torsion_site_symmetry_1
_geom_torsion_site_symmetry_4
O10 Cu1 Cu2 O7 90.37(15) . 4_556
O10 Cu1 Cu2 O7 -89.63(15) 4_556 4_556
O8 Cu1 Cu2 O7 -1.33(15) 4_556 4_556
O8 Cu1 Cu2 O7 178.67(15) . 4_556
O17 Cu1 Cu2 O7 0(20) . 4_556
O10 Cu1 Cu2 O7 -89.63(15) . .
O10 Cu1 Cu2 O7 90.37(15) 4_556 .
O8 Cu1 Cu2 O7 178.67(15) 4_556 .
O8 Cu1 Cu2 O7 -1.33(15) . .
O17 Cu1 Cu2 O7 0(21) . .
O10 Cu1 Cu2 O9 -0.20(16) . .
O10 Cu1 Cu2 O9 179.80(16) 4_556 .
O8 Cu1 Cu2 O9 -91.89(16) 4_556 .
O8 Cu1 Cu2 O9 88.11(16) . .
O17 Cu1 Cu2 O9 0(22) . .
O10 Cu1 Cu2 O9 179.80(16) . 4_556
O10 Cu1 Cu2 O9 -0.20(16) 4_556 4_556
O8 Cu1 Cu2 O9 88.11(16) 4_556 4_556
O8 Cu1 Cu2 O9 -91.89(16) . 4_556
O17 Cu1 Cu2 O9 0(24) . 4_556
O10 Cu1 Cu2 O19A 0(100) . .
O10 Cu1 Cu2 O19A 0(81) 4_556 .
O8 Cu1 Cu2 O19A 0(100) 4_556 .
O8 Cu1 Cu2 O19A 0(100) . .
O17 Cu1 Cu2 O19A 0(26) . .
O2 Cu3 Cu4 O15 87.9(2) 4_556 4_556
O2 Cu3 Cu4 O15 -92.1(2) . 4_556
O16 Cu3 Cu4 O15 -2.9(2) 4_556 4_556
O16 Cu3 Cu4 O15 177.1(2) . 4_556
O19B Cu3 Cu4 O15 0(25) . 4_556
O2 Cu3 Cu4 O15 -92.1(2) 4_556 .
O2 Cu3 Cu4 O15 87.9(2) . .
O16 Cu3 Cu4 O15 177.1(2) 4_556 .
O16 Cu3 Cu4 O15 -2.9(2) . .
O19B Cu3 Cu4 O15 0(25) . .
O2 Cu3 Cu4 O1 -2.8(2) 4_556 4_556
O2 Cu3 Cu4 O1 177.2(2) . 4_556
O16 Cu3 Cu4 O1 -93.6(2) 4_556 4_556
O16 Cu3 Cu4 O1 86.4(2) . 4_556
O19B Cu3 Cu4 O1 0(40) . 4_556
O2 Cu3 Cu4 O1 177.2(2) 4_556 .
O2 Cu3 Cu4 O1 -2.8(2) . .
O16 Cu3 Cu4 O1 86.4(2) 4_556 .
O16 Cu3 Cu4 O1 -93.6(2) . .
O19B Cu3 Cu4 O1 0(32) . .
O2 Cu3 Cu4 O18 0(100) 4_556 .
O2 Cu3 Cu4 O18 0(40) . .
O16 Cu3 Cu4 O18 0(100) 4_556 .
O16 Cu3 Cu4 O18 0(100) . .
O19B Cu3 Cu4 O18 0(40) . .
O15 Cu4 O1 C1 92.4(7) 4_556 .
O15 Cu4 O1 C1 -79.2(7) . .
O1 Cu4 O1 C1 6.5(7) 4_556 .
O18 Cu4 O1 C1 -173.5(7) . .
Cu3 Cu4 O1 C1 6.5(7) . .
O2 Cu3 O2 C1 -179.8(5) 4_556 .
O16 Cu3 O2 C1 -83.8(5) 4_556 .
O16 Cu3 O2 C1 84.2(5) . .
O19B Cu3 O2 C1 -179.8(5) . .
Cu4 Cu3 O2 C1 0.2(5) . .
O7 Cu2 O7 C18 1.8(3) 4_556 .
O9 Cu2 O7 C18 -85.6(3) . .
O9 Cu2 O7 C18 89.1(3) 4_556 .
O19A Cu2 O7 C18 -178.2(3) . .
Cu1 Cu2 O7 C18 1.8(3) . .
O10 Cu1 O8 C18 84.6(4) . .
O10 Cu1 O8 C18 -81.5(4) 4_556 .
O8 Cu1 O8 C18 1.4(4) 4_556 .
O17 Cu1 O8 C18 -178.6(4) . .
Cu2 Cu1 O8 C18 1.4(4) . .
O7 Cu2 O9 C19 -88.7(4) 4_556 .
O7 Cu2 O9 C19 85.6(4) . .
O9 Cu2 O9 C19 -1.6(3) 4_556 .
O19A Cu2 O9 C19 178.4(3) . .
Cu1 Cu2 O9 C19 -1.6(3) . .
O10 Cu1 O10 C19 2.1(4) 4_556 .
O8 Cu1 O10 C19 84.6(4) 4_556 .
O8 Cu1 O10 C19 -80.9(4) . .
O17 Cu1 O10 C19 -177.9(4) . .
Cu2 Cu1 O10 C19 2.1(4) . .
O15 Cu4 O15 C36 3.7(5) 4_556 .
O1 Cu4 O15 C36 -76.9(5) 4_556 .
O1 Cu4 O15 C36 84.2(5) . .
O18 Cu4 O15 C36 -176.3(5) . .
Cu3 Cu4 O15 C36 3.7(5) . .
O2 Cu3 O16 C36 93.5(5) 4_556 .
O2 Cu3 O16 C36 -87.0(5) . .
O16 Cu3 O16 C36 3.1(5) 4_556 .
O19B Cu3 O16 C36 -176.9(5) . .
Cu4 Cu3 O16 C36 3.1(5) . .
Cu4 O1 C1 O2 -9.1(12) . .
Cu4 O1 C1 C3 -179.2(5) . .
Cu3 O2 C1 O1 5.0(10) . .
Cu3 O2 C1 C3 175.5(4) . .
C4 N1 C3 C2 -65.9(7) . .
C6 N1 C3 C2 117.4(7) . .
C4 N1 C3 C1 56.5(8) . .
C6 N1 C3 C1 -120.2(6) . .
O1 C1 C3 N1 -146.4(7) . .
O2 C1 C3 N1 42.2(8) . .
O1 C1 C3 C2 -24.6(10) . .
O2 C1 C3 C2 164.0(7) . .
C6 N1 C4 O4 175.3(5) . .
C3 N1 C4 O4 -1.7(8) . .
C6 N1 C4 C5 -1.4(6) . .
C3 N1 C4 C5 -178.4(5) . .
O4 C4 C5 C8 -58.4(7) . .
N1 C4 C5 C8 118.3(5) . .
O4 C4 C5 C7 -174.3(5) . .
N1 C4 C5 C7 2.3(5) . .
C4 N1 C6 O3 -179.7(5) . .
C3 N1 C6 O3 -2.6(8) . .
C4 N1 C6 C7 -0.2(6) . .
C3 N1 C6 C7 176.9(4) . .
O3 C6 C7 C11 62.6(7) . .
N1 C6 C7 C11 -116.9(5) . .
O3 C6 C7 C5 -178.9(5) . .
N1 C6 C7 C5 1.6(5) . .
C4 C5 C7 C6 -2.3(5) . .
C8 C5 C7 C6 -118.7(5) . .
C4 C5 C7 C11 116.9(5) . .
C8 C5 C7 C11 0.4(6) . .
C4 C5 C8 C9 -58.9(5) . .
C7 C5 C8 C9 53.9(6) . .
C4 C5 C8 C13 -174.4(4) . .
C7 C5 C8 C13 -61.6(5) . .
C13 C8 C9 C10 57.5(6) . .
C5 C8 C9 C10 -58.0(6) . .
C8 C9 C10 C11 1.1(7) . .
C9 C10 C11 C7 56.5(6) . .
C9 C10 C11 C14 -58.4(6) . .
C6 C7 C11 C10 61.8(5) . .
C5 C7 C11 C10 -53.8(6) . .
C6 C7 C11 C14 177.3(4) . .
C5 C7 C11 C14 61.7(5) . .
C15 N2 C12 O6 -176.4(5) . .
C16 N2 C12 O6 -2.8(8) . .
C15 N2 C12 C13 2.4(6) . .
C16 N2 C12 C13 176.1(4) . .
O6 C12 C13 C8 58.8(7) . .
N2 C12 C13 C8 -120.1(4) . .
O6 C12 C13 C14 176.5(6) . .
N2 C12 C13 C14 -2.3(6) . .
C9 C8 C13 C12 58.5(5) . .
C5 C8 C13 C12 175.0(4) . .
C9 C8 C13 C14 -56.2(5) . .
C5 C8 C13 C14 60.3(5) . .
C10 C11 C14 C15 -61.6(5) . .
C7 C11 C14 C15 -177.9(4) . .
C10 C11 C14 C13 53.0(5) . .
C7 C11 C14 C13 -63.3(5) . .
C12 C13 C14 C15 1.4(5) . .
C8 C13 C14 C15 120.2(4) . .
C12 C13 C14 C11 -116.8(5) . .
C8 C13 C14 C11 2.0(5) . .
C12 N2 C15 O5 176.8(5) . .
C16 N2 C15 O5 3.0(7) . .
C12 N2 C15 C14 -1.5(5) . .
C16 N2 C15 C14 -175.2(4) . .
C11 C14 C15 O5 -60.5(6) . .
C13 C14 C15 O5 -178.2(5) . .
C11 C14 C15 N2 117.6(4) . .
C13 C14 C15 N2 -0.1(5) . .
C12 N2 C16 C17 117.9(6) . .
C15 N2 C16 C17 -69.0(6) . .
C12 N2 C16 C18 -116.1(5) . .
C15 N2 C16 C18 57.0(6) . .
Cu1 O8 C18 O7 -0.5(7) . .
Cu1 O8 C18 C16 -177.1(3) . .
Cu2 O7 C18 O8 -1.3(7) . .
Cu2 O7 C18 C16 175.4(3) . .
N2 C16 C18 O8 -143.7(5) . .
C17 C16 C18 O8 -18.5(7) . .
N2 C16 C18 O7 39.2(6) . .
C17 C16 C18 O7 164.5(5) . .
Cu2 O9 C19 O10 3.8(7) . .
Cu2 O9 C19 C20 179.7(3) . .
Cu1 O10 C19 O9 -4.2(7) . .
Cu1 O10 C19 C20 179.9(3) . .
C22 N3 C20 C21 123.6(6) . .
C25 N3 C20 C21 -64.5(7) . .
C22 N3 C20 C19 -108.7(6) . .
C25 N3 C20 C19 63.2(6) . .
O9 C19 C20 N3 36.3(6) . .
O10 C19 C20 N3 -147.4(5) . .
O9 C19 C20 C21 163.7(5) . .
O10 C19 C20 C21 -20.0(7) . .
C25 N3 C22 O11 -170.7(5) . .
C20 N3 C22 O11 1.7(9) . .
C25 N3 C22 C23 7.3(6) . .
C20 N3 C22 C23 179.8(5) . .
O11 C22 C23 C24 170.7(6) . .
N3 C22 C23 C24 -7.3(7) . .
O11 C22 C23 C26 52.6(8) . .
N3 C22 C23 C26 -125.5(6) . .
C22 C23 C24 C25 4.7(7) . .
C26 C23 C24 C25 123.5(6) . .
C22 C23 C24 C29 -114.0(7) . .
C26 C23 C24 C29 4.8(8) . .
C22 N3 C25 O12 172.2(6) . .
C20 N3 C25 O12 -0.4(9) . .
C22 N3 C25 C24 -4.0(6) . .
C20 N3 C25 C24 -176.6(5) . .
C23 C24 C25 O12 -176.9(6) . .
C29 C24 C25 O12 -56.0(10) . .
C23 C24 C25 N3 -0.9(6) . .
C29 C24 C25 N3 119.9(6) . .
C24 C23 C26 C27 -57.9(7) . .
C22 C23 C26 C27 57.0(8) . .
C24 C23 C26 C31 57.1(7) . .
C22 C23 C26 C31 172.0(6) . .
C23 C26 C27 C28 55.6(8) . .
C31 C26 C27 C28 -60.6(12) . .
C26 C27 C28 C29 2.8(10) . .
C23 C24 C29 C32 -62.9(7) . .
C25 C24 C29 C32 179.7(6) . .
C23 C24 C29 C28 50.2(10) . .
C25 C24 C29 C28 -67.2(10) . .
C27 C28 C29 C32 56.3(8) . .
C27 C28 C29 C24 -56.6(11) . .
C33 N4 C30 O13 170.7(9) . .
C34 N4 C30 O13 4.0(13) . .
C33 N4 C30 C31 -7.6(9) . .
C34 N4 C30 C31 -174.3(6) . .
C27 C26 C31 C30 -62.2(11) . .
C23 C26 C31 C30 -178.0(7) . .
C27 C26 C31 C32 55.5(11) . .
C23 C26 C31 C32 -60.4(7) . .
O13 C30 C31 C26 -56.5(12) . .
N4 C30 C31 C26 121.7(7) . .
O13 C30 C31 C32 -174.3(9) . .
N4 C30 C31 C32 3.8(7) . .
C24 C29 C32 C31 58.1(8) . .
C28 C29 C32 C31 -55.9(7) . .
C24 C29 C32 C33 171.3(7) . .
C28 C29 C32 C33 57.2(9) . .
C26 C31 C32 C29 1.5(10) . .
C30 C31 C32 C29 122.3(6) . .
C26 C31 C32 C33 -120.2(8) . .
C30 C31 C32 C33 0.6(7) . .
C30 N4 C33 O14 -170.0(8) . .
C34 N4 C33 O14 -2.5(14) . .
C30 N4 C33 C32 8.2(10) . .
C34 N4 C33 C32 175.7(5) . .
C29 C32 C33 O14 52.9(10) . .
C31 C32 C33 O14 173.2(7) . .
C29 C32 C33 N4 -125.3(9) . .
C31 C32 C33 N4 -5.0(8) . .
C33 N4 C34 C36 -105.8(10) . .
C30 N4 C34 C36 60.1(11) . .
C33 N4 C34 C35 125.0(11) . .
C30 N4 C34 C35 -69.0(12) . .
Cu3 O16 C36 O15 -1.2(10) . .
Cu3 O16 C36 C34 179.0(5) . .
Cu4 O15 C36 O16 -2.7(10) . .
Cu4 O15 C36 C34 177.1(5) . .
N4 C34 C36 O16 34.1(11) . .
C35 C34 C36 O16 160.8(8) . .
N4 C34 C36 O15 -145.8(8) . .
C35 C34 C36 O15 -19.1(11) . .

loop_
_platon_squeeze_void_nr
_platon_squeeze_void_average_x
_platon_squeeze_void_average_y
_platon_squeeze_void_average_z
_platon_squeeze_void_volume
_platon_squeeze_void_count_electrons
_platon_squeeze_void_content
1 0.000 0.000 -0.004 2543 427 ' '
2 0.333 0.667 0.274 84 49 ' '
3 0.667 0.333 0.726 84 49 ' '
